data_7134670
loop_
_publ_author_name
'Yu, Rongjing'
'Xia, Ting'
'Shen, Ruwei'
'Zhu, Shugao'

_publ_section_title
;
 Diastereoselective synthesis of succinimide-fused polycycles <i>via</i>
 intermolecular interception of indanone-allene intermediates with
 maleimides.
;
_journal_issue 56
_journal_name_full 'Chemical communications (Cambridge, England)'
_journal_page_first 10335
_journal_page_last 10338
_journal_paper_doi 10.1039/d5cc02315g
_journal_volume 61
_journal_year 2025
_chemical_formula_moiety 'C35 H25 N O4'
_chemical_formula_sum 'C35 H25 N O4'
_chemical_formula_weight 523.56
_chemical_name_systematic 1
_space_group_crystal_system triclinic
_space_group_IT_number 2
_space_group_name_Hall '-P 1'
_space_group_name_H-M_alt 'P -1'
_atom_sites_solution_hydrogens geom
_atom_sites_solution_primary dual
_audit_creation_date 2023-05-08
_audit_creation_method
;
Olex2 1.5
(compiled 2023.03.06 svn.rbb2c1857 for OlexSys, GUI svn.r6748)
;
_audit_update_record
;
2025-03-08 deposited with the CCDC.	2025-06-02 downloaded from the CCDC.
;
_cell_angle_alpha 75.647(2)
_cell_angle_beta 81.569(2)
_cell_angle_gamma 89.219(3)
_cell_formula_units_Z 2
_cell_length_a 8.6029(3)
_cell_length_b 12.5447(5)
_cell_length_c 12.7442(2)
_cell_measurement_reflns_used 7603
_cell_measurement_temperature 293(2)
_cell_measurement_theta_max 68.0010
_cell_measurement_theta_min 3.6320
_cell_volume 1317.67(7)
_computing_cell_refinement 'CrysAlisPro 1.171.41.89a (Rigaku OD, 2020)'
_computing_data_collection 'CrysAlisPro 1.171.41.89a (Rigaku OD, 2020)'
_computing_data_reduction 'CrysAlisPro 1.171.41.89a (Rigaku OD, 2020)'
_computing_molecular_graphics 'Olex2 1.5 (Dolomanov et al., 2009)'
_computing_publication_material 'Olex2 1.5 (Dolomanov et al., 2009)'
_computing_structure_refinement 'SHELXL 2018/3 (Sheldrick, 2015)'
_computing_structure_solution 'SHELXT 2014/5 (Sheldrick, 2014)'
_diffrn_ambient_temperature 293
_diffrn_detector 'Hybrid Pixel Array Detector'
_diffrn_detector_area_resol_mean 10.0000
_diffrn_measured_fraction_theta_full 0.969
_diffrn_measured_fraction_theta_max 0.964
_diffrn_measurement_details
;
List of Runs (angles in degrees, time in seconds):

  # Type    Start    End  Width  t~exp~   \w     \q     \k     \f   Frames
#--------------------------------------------------------------------------
  1  \w    -47.00 -16.00   0.50    0.50    --   42.30   6.00-145.00   62
  2  \w      8.00  98.00   0.50    0.50    --   42.30   6.00-145.00  180
  3  \w     20.00  65.00   0.50    0.50    --   93.70  -6.00  37.00   90
  4  \w     93.00 177.00   0.50    0.50    --   93.70  -6.00  37.00  168
  5  \w    -47.00  11.00   0.50    0.50    --   42.30 -65.00 -90.00  116
  6  \w      2.00  70.00   0.50    0.50    --   42.30 -82.00 -30.00  136
  7  \w     38.00  63.00   0.50    0.50    --   42.30 -65.00 -90.00   50
  8  \w    -45.00  44.00   0.50    0.50    --   42.30 -82.00  60.00  178
  9  \w    -47.00  -2.00   0.50    0.50    --   42.30 -82.00 -30.00   90
 10  \w     18.00  43.00   0.50    0.50    --   42.30  -6.00  37.00   50
 11  \w     19.00  70.00   0.50    0.50    --   42.30 -82.00-180.00  102
 12  \w    -40.00  53.00   0.50    0.50    --   42.30 -65.00 150.00  186
 13  \w     -4.00  69.00   0.50    0.50    --   42.30 -82.00  90.00  146
 14  \w    -45.00  22.00   0.50    0.50    --   42.30 -82.00-150.00  134
 15  \w    -26.00  72.00   0.50    0.50    --   42.30 -54.00  30.00  196
 16  \w     -6.00  67.00   0.50    0.50    --   42.30 -82.00 -90.00  146
 17  \w     23.00  48.00   0.50    0.50    --   42.30  65.00 -30.00   50
 18  \w      5.00  93.00   0.50    0.50    --   93.70 -82.00-120.00  176
 19  \w     27.00  65.00   0.50    0.50    --   93.70 -82.00   0.00   76
 20  \w     95.00 124.00   0.50    0.50    --   93.70 -42.00 150.00   58
 21  \w      5.00 120.00   0.50    0.50    --   93.70 -82.00 120.00  230
 22  \w     73.00 122.00   0.50    0.50    --   93.70 -42.00 -30.00   98
 23  \w      4.00 121.00   0.50    0.50    --   93.70 -82.00 -30.00  234
 24  \w     64.00 154.00   0.50    0.50    --   93.70  50.00  60.00  180
 25  \w      5.00  30.00   0.50    0.50    --   93.70 -42.00 -90.00   50
 26  \w      4.00 104.00   0.50    0.50    --   93.70 -82.00-180.00  200
 27  \w     64.00 183.00   0.50    0.50    --   93.70  50.00 -30.00  238
 28  \w      4.00  44.00   0.50    0.50    --   93.70 -42.00 -30.00   80
 29  \w     53.00  91.00   0.50    0.50    --   93.70 -82.00 -60.00   76
 30  \w     69.00  94.00   0.50    0.50    --   93.70 -82.00  30.00   50
 31  \w     13.00  57.00   0.50    0.50    --   93.70 -82.00  30.00   88
 32  \w      4.00  89.00   0.50    0.50    --   93.70 -82.00 -90.00  170
 33  \w     74.00 118.00   0.50    0.50    --   93.70 -82.00   0.00   88
 34  \w      9.00  96.00   0.50    0.50    --   93.70 -82.00  49.58  174
 35  \w     36.00  76.00   0.50    0.50    --   93.70 -82.00-150.00   80
 36  \w     71.00 142.00   0.50    0.50    --   93.70  68.00 120.00  142
 37  \w     47.00  95.00   0.50    0.50    --   93.70 -82.00  90.00   96
 38  \w     14.00  64.00   0.50    0.50    --   93.70 -77.00 150.00  100
 39  \w     69.00  94.00   0.50    0.50    --   93.70   6.00-145.00   50
;
_diffrn_measurement_device 'four-circle diffractometer'
_diffrn_measurement_device_type 'XtaLAB Pro II AFC12 (RINC): Kappa single'
_diffrn_measurement_method '\w scans'
_diffrn_orient_matrix_type 'CrysAlisPro convention (1999,Acta A55,543-557)'
_diffrn_orient_matrix_UB_11 -0.0011253000
_diffrn_orient_matrix_UB_12 -0.1240462000
_diffrn_orient_matrix_UB_13 0.0054171000
_diffrn_orient_matrix_UB_21 0.1804139000
_diffrn_orient_matrix_UB_22 -0.0000135000
_diffrn_orient_matrix_UB_23 -0.0078880000
_diffrn_orient_matrix_UB_31 -0.0154932000
_diffrn_orient_matrix_UB_32 -0.0262728000
_diffrn_orient_matrix_UB_33 0.1258021000
_diffrn_radiation_monochromator mirror
_diffrn_radiation_probe x-ray
_diffrn_radiation_type 'Cu K\a'
_diffrn_radiation_wavelength 1.54184
_diffrn_reflns_av_R_equivalents 0.0438
_diffrn_reflns_av_unetI/netI 0.0447
_diffrn_reflns_Laue_measured_fraction_full 0.969
_diffrn_reflns_Laue_measured_fraction_max 0.964
_diffrn_reflns_limit_h_max 10
_diffrn_reflns_limit_h_min -10
_diffrn_reflns_limit_k_max 15
_diffrn_reflns_limit_k_min -14
_diffrn_reflns_limit_l_max 15
_diffrn_reflns_limit_l_min -12
_diffrn_reflns_number 13219
_diffrn_reflns_point_group_measured_fraction_full 0.969
_diffrn_reflns_point_group_measured_fraction_max 0.964
_diffrn_reflns_theta_full 67.684
_diffrn_reflns_theta_max 68.354
_diffrn_reflns_theta_min 3.620
_diffrn_source 'micro-focus sealed X-ray tube'
_diffrn_source_type 'Rigaku (Cu) X-ray Source'
_exptl_absorpt_coefficient_mu 0.691
_exptl_absorpt_correction_T_max 1.00000
_exptl_absorpt_correction_T_min 0.06470
_exptl_absorpt_correction_type multi-scan
_exptl_absorpt_process_details
;
CrysAlisPro 1.171.41.89a (Rigaku Oxford Diffraction, 2020)
Empirical absorption correction using spherical harmonics,
implemented in SCALE3 ABSPACK scaling algorithm.
;
_exptl_crystal_colour 'clear yellowish orange'
_exptl_crystal_colour_lustre clear
_exptl_crystal_colour_modifier yellowish
_exptl_crystal_colour_primary orange
_exptl_crystal_density_diffrn 1.320
_exptl_crystal_description block
_exptl_crystal_F_000 548
_exptl_crystal_size_max 0.05
_exptl_crystal_size_mid 0.04
_exptl_crystal_size_min 0.03
_refine_diff_density_max 0.267
_refine_diff_density_min -0.216
_refine_diff_density_rms 0.043
_refine_ls_extinction_coef 0.0118(10)
_refine_ls_extinction_expression Fc^*^=kFc[1+0.001xFc^2^\l^3^/sin(2\q)]^-1/4^
_refine_ls_extinction_method 'SHELXL-2018/3 (Sheldrick 2018)'
_refine_ls_goodness_of_fit_ref 1.068
_refine_ls_hydrogen_treatment constr
_refine_ls_matrix_type full
_refine_ls_number_parameters 363
_refine_ls_number_reflns 4670
_refine_ls_number_restraints 0
_refine_ls_restrained_S_all 1.068
_refine_ls_R_factor_all 0.0539
_refine_ls_R_factor_gt 0.0492
_refine_ls_shift/su_max 0.000
_refine_ls_shift/su_mean 0.000
_refine_ls_structure_factor_coef Fsqd
_refine_ls_weighting_details 'w=1/[\s^2^(Fo^2^)+(0.0812P)^2^+0.1717P] where P=(Fo^2^+2Fc^2^)/3'
_refine_ls_weighting_scheme calc
_refine_ls_wR_factor_gt 0.1390
_refine_ls_wR_factor_ref 0.1437
_reflns_Friedel_coverage 0.000
_reflns_number_gt 4029
_reflns_number_total 4670
_reflns_threshold_expression 'I > 2\s(I)'
_cod_data_source_file d5cc02315g2.cif
_cod_data_source_block n1_auto
_cod_depositor_comments 'Adding full bibliography for 7134670--7134671.cif.'
_cod_database_code 7134670
_shelx_shelxl_version_number 2018/3
_shelx_space_group_comment
;
The symmetry employed for this shelxl refinement is uniquely defined
by the following loop, which should always be used as a source of
symmetry information in preference to the above space-group names.
They are only intended as comments.
;
_shelx_estimated_absorpt_t_max 0.980
_shelx_estimated_absorpt_t_min 0.966
_olex2_refinement_description
;
1. Fixed Uiso
 At 1.2 times of:
  All C(H) groups
 At 1.5 times of:
  All C(H,H,H) groups
2.a Ternary CH refined with riding coordinates:
 C9(H9), C10(H10), C17(H17)
2.b Aromatic/amide H refined with riding coordinates:
 C2(H2), C3(H3), C4(H4), C5(H5), C6(H6), C11(H11), C12(H12), C13(H13),
 C14(H14), C15(H15), C24(H24), C25(H25), C26(H26), C27(H27), C28(H28), C29(H29),
  C30(H30), C31(H31), C32(H32)
2.c Idealised Me refined as rotating group:
 C22(H22A,H22B,H22C)
;
_olex2_submission_special_instructions 'No special instructions were received'
_oxdiff_exptl_absorpt_empirical_details
;
Empirical correction (ABSPACK) includes:
- Absorption correction using spherical harmonics
- Frame scaling
;
_oxdiff_exptl_absorpt_empirical_full_max 9.645
_oxdiff_exptl_absorpt_empirical_full_min 0.344

loop_
_space_group_symop_operation_xyz
'x, y, z'
'-x, -y, -z'

loop_
_atom_site_label
_atom_site_type_symbol
_atom_site_fract_x
_atom_site_fract_y
_atom_site_fract_z
_atom_site_U_iso_or_equiv
_atom_site_adp_type
_atom_site_occupancy
_atom_site_site_symmetry_order
_atom_site_calc_flag
_atom_site_refinement_flags_posn
_atom_site_refinement_flags_adp
_atom_site_refinement_flags_occupancy
_atom_site_disorder_assembly
_atom_site_disorder_group
O1 O 0.88586(14) 0.16155(11) 0.36546(10) 0.0507(3) Uani 1 1 d . . . . .
O2 O 0.63119(16) 0.10920(12) 0.09313(10) 0.0608(4) Uani 1 1 d . . . . .
O3 O 0.70431(13) 0.06312(9) 0.57136(9) 0.0437(3) Uani 1 1 d . . . . .
O4 O 0.16314(15) 0.39252(12) 0.26732(11) 0.0595(4) Uani 1 1 d . . . . .
N1 N 0.79223(15) 0.12420(11) 0.21832(10) 0.0407(3) Uani 1 1 d . . . . .
C1 C 0.94248(19) 0.11575(14) 0.15434(13) 0.0415(4) Uani 1 1 d . . . . .
C2 C 0.9903(2) 0.01404(16) 0.14358(14) 0.0516(5) Uani 1 1 d . . . . .
H2 H 0.925355 -0.047566 0.175804 0.062 Uiso 1 1 calc R U . . .
C3 C 1.1359(3) 0.0031(2) 0.08441(16) 0.0634(6) Uani 1 1 d . . . . .
H3 H 1.168465 -0.065824 0.076410 0.076 Uiso 1 1 calc R U . . .
C4 C 1.2306(2) 0.0931(2) 0.03829(18) 0.0704(6) Uani 1 1 d . . . . .
H4 H 1.327918 0.085832 -0.001693 0.084 Uiso 1 1 calc R U . . .
C5 C 1.1834(3) 0.1947(2) 0.0504(2) 0.0841(8) Uani 1 1 d . . . . .
H5 H 1.249245 0.255992 0.018912 0.101 Uiso 1 1 calc R U . . .
C6 C 1.0376(3) 0.20671(19) 0.10943(19) 0.0682(6) Uani 1 1 d . . . . .
H6 H 1.005471 0.275490 0.118127 0.082 Uiso 1 1 calc R U . . .
C7 C 0.77746(19) 0.13891(13) 0.32470(12) 0.0381(4) Uani 1 1 d . . . . .
C8 C 0.6488(2) 0.12135(14) 0.18175(13) 0.0420(4) Uani 1 1 d . . . . .
C9 C 0.60439(18) 0.11627(13) 0.37278(12) 0.0368(4) Uani 1 1 d . . . . .
H9 H 0.592315 0.036826 0.405067 0.044 Uiso 1 1 calc R U . . .
C10 C 0.52245(19) 0.14112(13) 0.27027(13) 0.0388(4) Uani 1 1 d . . . . .
H10 H 0.434613 0.088723 0.281015 0.047 Uiso 1 1 calc R U . . .
C11 C 0.6862(2) 0.38727(14) 0.25028(14) 0.0462(4) Uani 1 1 d . . . . .
H11 H 0.670550 0.360512 0.326013 0.055 Uiso 1 1 calc R U . . .
C12 C 0.8038(2) 0.46559(16) 0.20118(17) 0.0575(5) Uani 1 1 d . . . . .
H12 H 0.867246 0.490372 0.243821 0.069 Uiso 1 1 calc R U . . .
C13 C 0.8268(3) 0.50651(18) 0.0900(2) 0.0693(6) Uani 1 1 d . . . . .
H13 H 0.905111 0.559621 0.057032 0.083 Uiso 1 1 calc R U . . .
C14 C 0.7344(3) 0.4692(2) 0.02720(18) 0.0752(7) Uani 1 1 d . . . . .
H14 H 0.750528 0.496970 -0.048419 0.090 Uiso 1 1 calc R U . . .
C15 C 0.6172(2) 0.39060(18) 0.07551(15) 0.0588(5) Uani 1 1 d . . . . .
H15 H 0.555141 0.365912 0.032009 0.071 Uiso 1 1 calc R U . . .
C16 C 0.59123(19) 0.34807(13) 0.18834(13) 0.0405(4) Uani 1 1 d . . . . .
C17 C 0.46224(18) 0.26083(14) 0.23949(12) 0.0392(4) Uani 1 1 d . . . . .
H17 H 0.390229 0.263883 0.185994 0.047 Uiso 1 1 calc R U . . .
C18 C 0.36839(17) 0.27904(13) 0.34154(13) 0.0378(4) Uani 1 1 d . . . . .
C19 C 0.40446(17) 0.23868(12) 0.44379(12) 0.0351(3) Uani 1 1 d . . . . .
C20 C 0.54138(17) 0.17241(12) 0.46270(12) 0.0354(4) Uani 1 1 d . . . . .
C21 C 0.61475(18) 0.15410(13) 0.55323(12) 0.0371(4) Uani 1 1 d . . . . .
C22 C 0.8543(2) 0.06702(18) 0.60823(16) 0.0567(5) Uani 1 1 d . . . . .
H22A H 0.927939 0.110290 0.549798 0.085 Uiso 1 1 calc R U . . .
H22B H 0.892186 -0.006322 0.629971 0.085 Uiso 1 1 calc R U . . .
H22C H 0.842502 0.099673 0.669481 0.085 Uiso 1 1 calc R U . . .
C23 C 0.60233(18) 0.22434(13) 0.63132(12) 0.0388(4) Uani 1 1 d . . . . .
C24 C 0.5963(2) 0.17999(16) 0.74371(13) 0.0475(4) Uani 1 1 d . . . . .
H24 H 0.604537 0.104471 0.770842 0.057 Uiso 1 1 calc R U . . .
C25 C 0.5782(2) 0.24798(18) 0.81484(15) 0.0589(5) Uani 1 1 d . . . . .
H25 H 0.574665 0.217872 0.889610 0.071 Uiso 1 1 calc R U . . .
C26 C 0.5654(2) 0.36038(18) 0.77574(16) 0.0602(5) Uani 1 1 d . . . . .
H26 H 0.551300 0.405530 0.824112 0.072 Uiso 1 1 calc R U . . .
C27 C 0.5735(2) 0.40518(16) 0.66471(15) 0.0509(4) Uani 1 1 d . . . . .
H27 H 0.565353 0.480761 0.638017 0.061 Uiso 1 1 calc R U . . .
C28 C 0.59366(19) 0.33796(14) 0.59322(14) 0.0416(4) Uani 1 1 d . . . . .
H28 H 0.601599 0.369050 0.518324 0.050 Uiso 1 1 calc R U . . .
C29 C 0.2400(2) 0.23845(15) 0.63682(14) 0.0462(4) Uani 1 1 d . . . . .
H29 H 0.307659 0.194347 0.678660 0.055 Uiso 1 1 calc R U . . .
C30 C 0.1027(2) 0.27792(16) 0.68688(15) 0.0514(5) Uani 1 1 d . . . . .
H30 H 0.081050 0.260723 0.762923 0.062 Uiso 1 1 calc R U . . .
C31 C -0.0003(2) 0.34109(17) 0.62695(16) 0.0560(5) Uani 1 1 d . . . . .
H31 H -0.089137 0.367781 0.662226 0.067 Uiso 1 1 calc R U . . .
C32 C 0.0282(2) 0.36515(15) 0.51327(16) 0.0516(5) Uani 1 1 d . . . . .
H32 H -0.043164 0.405091 0.471668 0.062 Uiso 1 1 calc R U . . .
C33 C 0.16420(19) 0.32870(13) 0.46353(14) 0.0419(4) Uani 1 1 d . . . . .
C34 C 0.27232(18) 0.26666(13) 0.52397(13) 0.0377(4) Uani 1 1 d . . . . .
C35 C 0.22139(19) 0.34093(14) 0.34521(14) 0.0424(4) Uani 1 1 d . . . . .

loop_
_atom_site_aniso_label
_atom_site_aniso_U_11
_atom_site_aniso_U_22
_atom_site_aniso_U_33
_atom_site_aniso_U_23
_atom_site_aniso_U_13
_atom_site_aniso_U_12
O1 0.0388(7) 0.0741(8) 0.0392(7) -0.0171(6) -0.0006(5) 0.0040(6)
O2 0.0555(8) 0.0925(10) 0.0442(8) -0.0378(7) -0.0036(6) 0.0106(7)
O3 0.0459(7) 0.0447(6) 0.0382(6) -0.0080(5) -0.0038(5) 0.0130(5)
O4 0.0459(7) 0.0762(9) 0.0510(8) -0.0063(6) -0.0079(6) 0.0180(6)
N1 0.0364(7) 0.0524(8) 0.0325(7) -0.0157(6) 0.0056(5) 0.0078(6)
C1 0.0373(9) 0.0555(10) 0.0311(8) -0.0148(7) 0.0035(6) 0.0096(7)
C2 0.0538(11) 0.0577(11) 0.0410(10) -0.0141(8) 0.0025(8) 0.0148(9)
C3 0.0601(13) 0.0836(15) 0.0496(12) -0.0274(10) -0.0028(9) 0.0333(11)
C4 0.0430(11) 0.1140(19) 0.0572(13) -0.0360(13) 0.0074(9) 0.0137(12)
C5 0.0558(14) 0.0990(19) 0.0894(18) -0.0290(14) 0.0271(12) -0.0170(13)
C6 0.0589(13) 0.0647(12) 0.0752(15) -0.0236(11) 0.0201(10) -0.0011(10)
C7 0.0380(9) 0.0427(8) 0.0318(8) -0.0098(6) 0.0004(6) 0.0088(7)
C8 0.0422(9) 0.0491(9) 0.0357(9) -0.0172(7) 0.0021(7) 0.0052(7)
C9 0.0367(8) 0.0405(8) 0.0305(8) -0.0095(6) 0.0042(6) 0.0055(6)
C10 0.0357(8) 0.0472(9) 0.0334(9) -0.0146(7) 0.0032(6) -0.0006(7)
C11 0.0447(10) 0.0491(9) 0.0401(10) -0.0077(7) 0.0032(7) 0.0036(7)
C12 0.0478(11) 0.0548(11) 0.0655(13) -0.0129(9) 0.0029(9) -0.0004(8)
C13 0.0560(13) 0.0618(13) 0.0720(15) 0.0011(11) 0.0185(11) -0.0036(10)
C14 0.0736(15) 0.0896(16) 0.0417(12) 0.0085(10) 0.0155(10) -0.0014(13)
C15 0.0601(12) 0.0764(13) 0.0326(10) -0.0054(8) 0.0023(8) 0.0042(10)
C16 0.0375(9) 0.0461(9) 0.0329(9) -0.0070(7) 0.0050(6) 0.0095(7)
C17 0.0341(8) 0.0521(9) 0.0303(8) -0.0106(7) -0.0007(6) 0.0054(7)
C18 0.0294(8) 0.0450(9) 0.0368(9) -0.0100(7) 0.0018(6) 0.0034(6)
C19 0.0302(8) 0.0418(8) 0.0309(8) -0.0101(6) 0.0048(6) 0.0017(6)
C20 0.0340(8) 0.0393(8) 0.0302(8) -0.0094(6) 0.0052(6) 0.0040(6)
C21 0.0346(8) 0.0414(8) 0.0302(8) -0.0054(6) 0.0053(6) 0.0052(6)
C22 0.0488(11) 0.0752(13) 0.0462(11) -0.0152(9) -0.0095(8) 0.0241(9)
C23 0.0320(8) 0.0512(9) 0.0314(8) -0.0114(7) 0.0027(6) 0.0066(7)
C24 0.0484(10) 0.0577(10) 0.0328(9) -0.0095(7) 0.0015(7) 0.0080(8)
C25 0.0627(12) 0.0810(14) 0.0332(10) -0.0198(9) 0.0010(8) 0.0118(10)
C26 0.0616(12) 0.0780(14) 0.0497(12) -0.0363(10) -0.0024(9) 0.0140(10)
C27 0.0493(10) 0.0522(10) 0.0537(11) -0.0212(8) -0.0024(8) 0.0085(8)
C28 0.0364(9) 0.0501(9) 0.0365(9) -0.0113(7) 0.0008(6) 0.0049(7)
C29 0.0360(9) 0.0574(10) 0.0411(10) -0.0127(7) 0.0083(7) 0.0028(7)
C30 0.0408(10) 0.0650(11) 0.0444(10) -0.0191(8) 0.0157(7) -0.0025(8)
C31 0.0369(10) 0.0652(12) 0.0644(13) -0.0257(10) 0.0140(8) 0.0052(8)
C32 0.0347(9) 0.0585(11) 0.0590(12) -0.0163(9) 0.0038(8) 0.0096(8)
C33 0.0320(8) 0.0461(9) 0.0452(10) -0.0129(7) 0.0048(7) 0.0020(7)
C34 0.0303(8) 0.0441(8) 0.0362(9) -0.0128(6) 0.0076(6) 0.0009(6)
C35 0.0323(8) 0.0491(9) 0.0434(10) -0.0103(7) -0.0007(7) 0.0039(7)

loop_
_atom_type_symbol
_atom_type_description
_atom_type_scat_dispersion_real
_atom_type_scat_dispersion_imag
_atom_type_scat_source
C C 0.0181 0.0091 'International Tables Vol C Tables 4.2.6.8 and 6.1.1.4'
H H 0.0000 0.0000 'International Tables Vol C Tables 4.2.6.8 and 6.1.1.4'
N N 0.0311 0.0180 'International Tables Vol C Tables 4.2.6.8 and 6.1.1.4'
O O 0.0492 0.0322 'International Tables Vol C Tables 4.2.6.8 and 6.1.1.4'

loop_
_geom_angle_atom_site_label_1
_geom_angle_atom_site_label_2
_geom_angle_atom_site_label_3
_geom_angle
_geom_angle_site_symmetry_1
_geom_angle_site_symmetry_3
_geom_angle_publ_flag
C21 O3 C22 120.48(14) . . ?
C7 N1 C1 122.57(14) . . ?
C8 N1 C1 124.53(13) . . ?
C8 N1 C7 112.89(13) . . ?
C2 C1 N1 118.53(16) . . ?
C6 C1 N1 120.56(15) . . ?
C6 C1 C2 120.86(16) . . ?
C1 C2 H2 120.1 . . ?
C1 C2 C3 119.80(19) . . ?
C3 C2 H2 120.1 . . ?
C2 C3 H3 120.1 . . ?
C4 C3 C2 119.85(19) . . ?
C4 C3 H3 120.1 . . ?
C3 C4 H4 119.9 . . ?
C3 C4 C5 120.27(19) . . ?
C5 C4 H4 119.9 . . ?
C4 C5 H5 119.8 . . ?
C4 C5 C6 120.4(2) . . ?
C6 C5 H5 119.8 . . ?
C1 C6 C5 118.8(2) . . ?
C1 C6 H6 120.6 . . ?
C5 C6 H6 120.6 . . ?
O1 C7 N1 123.77(15) . . ?
O1 C7 C9 130.19(14) . . ?
N1 C7 C9 106.00(13) . . ?
O2 C8 N1 125.17(15) . . ?
O2 C8 C10 127.15(16) . . ?
N1 C8 C10 107.63(13) . . ?
C7 C9 H9 106.7 . . ?
C7 C9 C10 102.76(12) . . ?
C10 C9 H9 106.7 . . ?
C20 C9 C7 116.20(13) . . ?
C20 C9 H9 106.7 . . ?
C20 C9 C10 116.94(13) . . ?
C8 C10 C9 103.40(13) . . ?
C8 C10 H10 109.6 . . ?
C8 C10 C17 110.95(13) . . ?
C9 C10 H10 109.6 . . ?
C9 C10 C17 113.44(13) . . ?
C17 C10 H10 109.6 . . ?
C12 C11 H11 119.5 . . ?
C12 C11 C16 121.09(17) . . ?
C16 C11 H11 119.5 . . ?
C11 C12 H12 120.0 . . ?
C13 C12 C11 120.0(2) . . ?
C13 C12 H12 120.0 . . ?
C12 C13 H13 120.0 . . ?
C14 C13 C12 120.0(2) . . ?
C14 C13 H13 120.0 . . ?
C13 C14 H14 119.8 . . ?
C13 C14 C15 120.4(2) . . ?
C15 C14 H14 119.8 . . ?
C14 C15 H15 119.6 . . ?
C14 C15 C16 120.7(2) . . ?
C16 C15 H15 119.6 . . ?
C11 C16 C15 117.83(17) . . ?
C11 C16 C17 122.47(14) . . ?
C15 C16 C17 119.70(16) . . ?
C10 C17 H17 107.7 . . ?
C16 C17 C10 114.30(13) . . ?
C16 C17 H17 107.7 . . ?
C18 C17 C10 106.05(12) . . ?
C18 C17 C16 113.24(13) . . ?
C18 C17 H17 107.7 . . ?
C19 C18 C17 124.64(14) . . ?
C19 C18 C35 110.69(13) . . ?
C35 C18 C17 124.65(14) . . ?
C18 C19 C20 121.53(13) . . ?
C18 C19 C34 107.75(13) . . ?
C20 C19 C34 130.45(14) . . ?
C19 C20 C9 115.47(13) . . ?
C21 C20 C9 118.10(13) . . ?
C21 C20 C19 126.41(13) . . ?
O3 C21 C20 116.08(13) . . ?
O3 C21 C23 118.89(13) . . ?
C20 C21 C23 125.03(14) . . ?
O3 C22 H22A 109.5 . . ?
O3 C22 H22B 109.5 . . ?
O3 C22 H22C 109.5 . . ?
H22A C22 H22B 109.5 . . ?
H22A C22 H22C 109.5 . . ?
H22B C22 H22C 109.5 . . ?
C24 C23 C21 121.83(15) . . ?
C28 C23 C21 119.76(14) . . ?
C28 C23 C24 118.40(15) . . ?
C23 C24 H24 119.9 . . ?
C25 C24 C23 120.20(18) . . ?
C25 C24 H24 119.9 . . ?
C24 C25 H25 119.7 . . ?
C24 C25 C26 120.56(18) . . ?
C26 C25 H25 119.7 . . ?
C25 C26 H26 120.2 . . ?
C27 C26 C25 119.69(17) . . ?
C27 C26 H26 120.2 . . ?
C26 C27 H27 120.0 . . ?
C26 C27 C28 120.03(18) . . ?
C28 C27 H27 120.0 . . ?
C23 C28 H28 119.5 . . ?
C27 C28 C23 121.09(16) . . ?
C27 C28 H28 119.5 . . ?
C30 C29 H29 120.8 . . ?
C34 C29 H29 120.8 . . ?
C34 C29 C30 118.38(17) . . ?
C29 C30 H30 119.1 . . ?
C31 C30 C29 121.87(18) . . ?
C31 C30 H30 119.1 . . ?
C30 C31 H31 120.1 . . ?
C30 C31 C32 119.79(16) . . ?
C32 C31 H31 120.1 . . ?
C31 C32 H32 120.7 . . ?
C33 C32 C31 118.67(18) . . ?
C33 C32 H32 120.7 . . ?
C32 C33 C34 121.95(16) . . ?
C32 C33 C35 129.61(16) . . ?
C34 C33 C35 108.40(13) . . ?
C29 C34 C19 132.87(15) . . ?
C29 C34 C33 119.24(14) . . ?
C33 C34 C19 107.79(13) . . ?
O4 C35 C18 126.68(15) . . ?
O4 C35 C33 128.06(15) . . ?
C18 C35 C33 105.24(13) . . ?

loop_
_geom_bond_atom_site_label_1
_geom_bond_atom_site_label_2
_geom_bond_distance
_geom_bond_site_symmetry_2
_geom_bond_publ_flag
O1 C7 1.2010(19) . ?
O2 C8 1.2074(19) . ?
O3 C21 1.3591(18) . ?
O3 C22 1.442(2) . ?
O4 C35 1.214(2) . ?
N1 C1 1.4411(19) . ?
N1 C7 1.400(2) . ?
N1 C8 1.385(2) . ?
C1 C2 1.368(2) . ?
C1 C6 1.365(3) . ?
C2 H2 0.9300 . ?
C2 C3 1.388(3) . ?
C3 H3 0.9300 . ?
C3 C4 1.356(3) . ?
C4 H4 0.9300 . ?
C4 C5 1.370(4) . ?
C5 H5 0.9300 . ?
C5 C6 1.392(3) . ?
C6 H6 0.9300 . ?
C7 C9 1.527(2) . ?
C8 C10 1.512(2) . ?
C9 H9 0.9800 . ?
C9 C10 1.537(2) . ?
C9 C20 1.520(2) . ?
C10 H10 0.9800 . ?
C10 C17 1.557(2) . ?
C11 H11 0.9300 . ?
C11 C12 1.385(3) . ?
C11 C16 1.387(3) . ?
C12 H12 0.9300 . ?
C12 C13 1.368(3) . ?
C13 H13 0.9300 . ?
C13 C14 1.368(4) . ?
C14 H14 0.9300 . ?
C14 C15 1.383(3) . ?
C15 H15 0.9300 . ?
C15 C16 1.390(2) . ?
C16 C17 1.524(2) . ?
C17 H17 0.9800 . ?
C17 C18 1.493(2) . ?
C18 C19 1.356(2) . ?
C18 C35 1.476(2) . ?
C19 C20 1.447(2) . ?
C19 C34 1.5119(19) . ?
C20 C21 1.364(2) . ?
C21 C23 1.476(2) . ?
C22 H22A 0.9600 . ?
C22 H22B 0.9600 . ?
C22 H22C 0.9600 . ?
C23 C24 1.396(2) . ?
C23 C28 1.392(2) . ?
C24 H24 0.9300 . ?
C24 C25 1.383(3) . ?
C25 H25 0.9300 . ?
C25 C26 1.383(3) . ?
C26 H26 0.9300 . ?
C26 C27 1.379(3) . ?
C27 H27 0.9300 . ?
C27 C28 1.379(2) . ?
C28 H28 0.9300 . ?
C29 H29 0.9300 . ?
C29 C30 1.402(2) . ?
C29 C34 1.380(2) . ?
C30 H30 0.9300 . ?
C30 C31 1.370(3) . ?
C31 H31 0.9300 . ?
C31 C32 1.390(3) . ?
C32 H32 0.9300 . ?
C32 C33 1.375(2) . ?
C33 C34 1.399(2) . ?
C33 C35 1.486(2) . ?

loop_
_geom_torsion_atom_site_label_1
_geom_torsion_atom_site_label_2
_geom_torsion_atom_site_label_3
_geom_torsion_atom_site_label_4
_geom_torsion
_geom_torsion_site_symmetry_1
_geom_torsion_site_symmetry_2
_geom_torsion_site_symmetry_3
_geom_torsion_site_symmetry_4
_geom_torsion_publ_flag
O1 C7 C9 C10 157.12(17) . . . . ?
O1 C7 C9 C20 28.1(2) . . . . ?
O2 C8 C10 C9 164.02(18) . . . . ?
O2 C8 C10 C17 -74.0(2) . . . . ?
O3 C21 C23 C24 -37.0(2) . . . . ?
O3 C21 C23 C28 144.12(15) . . . . ?
N1 C1 C2 C3 -178.62(17) . . . . ?
N1 C1 C6 C5 178.5(2) . . . . ?
N1 C7 C9 C10 -25.06(15) . . . . ?
N1 C7 C9 C20 -154.05(13) . . . . ?
N1 C8 C10 C9 -18.51(17) . . . . ?
N1 C8 C10 C17 103.44(16) . . . . ?
C1 N1 C7 O1 11.2(2) . . . . ?
C1 N1 C7 C9 -166.77(14) . . . . ?
C1 N1 C8 O2 1.6(3) . . . . ?
C1 N1 C8 C10 -175.89(14) . . . . ?
C1 C2 C3 C4 0.5(3) . . . . ?
C2 C1 C6 C5 1.2(3) . . . . ?
C2 C3 C4 C5 0.4(3) . . . . ?
C3 C4 C5 C6 -0.4(4) . . . . ?
C4 C5 C6 C1 -0.4(4) . . . . ?
C6 C1 C2 C3 -1.3(3) . . . . ?
C7 N1 C1 C2 103.40(19) . . . . ?
C7 N1 C1 C6 -73.9(2) . . . . ?
C7 N1 C8 O2 -179.77(16) . . . . ?
C7 N1 C8 C10 2.70(19) . . . . ?
C7 C9 C10 C8 25.89(15) . . . . ?
C7 C9 C10 C17 -94.37(14) . . . . ?
C7 C9 C20 C19 125.08(15) . . . . ?
C7 C9 C20 C21 -56.50(19) . . . . ?
C8 N1 C1 C2 -78.1(2) . . . . ?
C8 N1 C1 C6 104.6(2) . . . . ?
C8 N1 C7 O1 -167.40(16) . . . . ?
C8 N1 C7 C9 14.60(18) . . . . ?
C8 C10 C17 C16 -41.54(18) . . . . ?
C8 C10 C17 C18 -167.01(13) . . . . ?
C9 C10 C17 C16 74.34(16) . . . . ?
C9 C10 C17 C18 -51.14(16) . . . . ?
C9 C20 C21 O3 -19.7(2) . . . . ?
C9 C20 C21 C23 160.90(14) . . . . ?
C10 C9 C20 C19 3.3(2) . . . . ?
C10 C9 C20 C21 -178.24(13) . . . . ?
C10 C17 C18 C19 36.8(2) . . . . ?
C10 C17 C18 C35 -141.49(15) . . . . ?
C11 C12 C13 C14 -0.6(3) . . . . ?
C11 C16 C17 C10 -78.93(18) . . . . ?
C11 C16 C17 C18 42.7(2) . . . . ?
C12 C11 C16 C15 -0.5(3) . . . . ?
C12 C11 C16 C17 179.15(16) . . . . ?
C12 C13 C14 C15 0.3(4) . . . . ?
C13 C14 C15 C16 0.0(3) . . . . ?
C14 C15 C16 C11 0.1(3) . . . . ?
C14 C15 C16 C17 -179.52(18) . . . . ?
C15 C16 C17 C10 100.71(18) . . . . ?
C15 C16 C17 C18 -137.69(16) . . . . ?
C16 C11 C12 C13 0.8(3) . . . . ?
C16 C17 C18 C19 -89.31(19) . . . . ?
C16 C17 C18 C35 92.40(18) . . . . ?
C17 C18 C19 C20 -0.1(2) . . . . ?
C17 C18 C19 C34 -174.72(14) . . . . ?
C17 C18 C35 O4 -6.3(3) . . . . ?
C17 C18 C35 C33 175.18(15) . . . . ?
C18 C19 C20 C9 -21.9(2) . . . . ?
C18 C19 C20 C21 159.79(16) . . . . ?
C18 C19 C34 C29 173.42(18) . . . . ?
C18 C19 C34 C33 -2.82(18) . . . . ?
C19 C18 C35 O4 175.16(17) . . . . ?
C19 C18 C35 C33 -3.32(18) . . . . ?
C19 C20 C21 O3 158.55(14) . . . . ?
C19 C20 C21 C23 -20.9(2) . . . . ?
C20 C9 C10 C8 154.41(13) . . . . ?
C20 C9 C10 C17 34.16(18) . . . . ?
C20 C19 C34 C29 -0.6(3) . . . . ?
C20 C19 C34 C33 -176.82(16) . . . . ?
C20 C21 C23 C24 142.45(17) . . . . ?
C20 C21 C23 C28 -36.5(2) . . . . ?
C21 C23 C24 C25 -177.35(17) . . . . ?
C21 C23 C28 C27 176.47(15) . . . . ?
C22 O3 C21 C20 139.19(15) . . . . ?
C22 O3 C21 C23 -41.35(19) . . . . ?
C23 C24 C25 C26 0.2(3) . . . . ?
C24 C23 C28 C27 -2.5(2) . . . . ?
C24 C25 C26 C27 -1.2(3) . . . . ?
C25 C26 C27 C28 0.3(3) . . . . ?
C26 C27 C28 C23 1.6(3) . . . . ?
C28 C23 C24 C25 1.6(3) . . . . ?
C29 C30 C31 C32 1.7(3) . . . . ?
C30 C29 C34 C19 -178.97(16) . . . . ?
C30 C29 C34 C33 -3.1(2) . . . . ?
C30 C31 C32 C33 -2.9(3) . . . . ?
C31 C32 C33 C34 1.2(3) . . . . ?
C31 C32 C33 C35 178.69(17) . . . . ?
C32 C33 C34 C19 178.65(15) . . . . ?
C32 C33 C34 C29 1.8(3) . . . . ?
C32 C33 C35 O4 5.3(3) . . . . ?
C32 C33 C35 C18 -176.29(17) . . . . ?
C34 C19 C20 C9 151.35(15) . . . . ?
C34 C19 C20 C21 -26.9(3) . . . . ?
C34 C29 C30 C31 1.4(3) . . . . ?
C34 C33 C35 O4 -177.03(18) . . . . ?
C34 C33 C35 C18 1.43(18) . . . . ?
C35 C18 C19 C20 178.43(14) . . . . ?
C35 C18 C19 C34 3.78(18) . . . . ?
C35 C33 C34 C19 0.72(17) . . . . ?
C35 C33 C34 C29 -176.12(15) . . . . ?
